data_1569062
loop_
_publ_author_name
'Hsueh, Fang-Che'
'Rajeshkumar, Thayalan'
'Maron, Laurent'
'Scopelliti, Rosario'
'Sienkiewicz, Andrzej'
'Mazzanti, Marinella'

_publ_section_title
;
 Isolation and redox reactivity of cerium complexes in four redox states.
;
_journal_issue 22
_journal_name_full 'Chemical science'
_journal_page_first 6011
_journal_page_last 6021
_journal_paper_doi 10.1039/d3sc01478a
_journal_volume 14
_journal_year 2023
_chemical_formula_moiety 'C98 H138 Ce2 O22 Si6, 2(C18 H36 K N2 O6)'
_chemical_formula_sum 'C134 H210 Ce2 K2 N4 O34 Si6'
_chemical_formula_weight 2948.03
_space_group_crystal_system monoclinic
_space_group_IT_number 14
_space_group_name_Hall '-P 2yn'
_space_group_name_H-M_alt 'P 1 21/n 1'
_atom_sites_solution_hydrogens geom
_atom_sites_solution_primary dual
_atom_sites_solution_secondary difmap
_audit_creation_date 2022-10-22
_audit_creation_method
;
Olex2 1.5
(compiled 2022.04.07 svn.rca3783a0 for OlexSys, GUI svn.r6498)
;
_audit_update_record
;
2023-02-07 deposited with the CCDC.	2023-05-05 downloaded from the CCDC.
;
_cell_angle_alpha 90
_cell_angle_beta 91.1616(6)
_cell_angle_gamma 90
_cell_formula_units_Z 2
_cell_length_a 13.54182(9)
_cell_length_b 33.4467(2)
_cell_length_c 20.39623(15)
_cell_measurement_reflns_used 40559
_cell_measurement_temperature 140.00(10)
_cell_measurement_theta_max 72.4860
_cell_measurement_theta_min 3.3800
_cell_volume 9236.15(11)
_computing_cell_refinement 'CrysAlisPro 1.171.42.72a (Rigaku OD, 2022)'
_computing_data_collection 'CrysAlisPro 1.171.42.72a (Rigaku OD, 2022)'
_computing_data_reduction 'CrysAlisPro 1.171.42.72a (Rigaku OD, 2022)'
_computing_molecular_graphics 'Olex2 1.5 (Dolomanov et al., 2009)'
_computing_publication_material 'Olex2 1.5 (Dolomanov et al., 2009)'
_computing_structure_refinement 'SHELXL 2018/3 (Sheldrick, 2015)'
_computing_structure_solution 'SHELXT  (Sheldrick, 2015)'
_diffrn_ambient_environment N~2~
_diffrn_ambient_temperature 140.00(10)
_diffrn_detector 'CCD plate'
_diffrn_detector_area_resol_mean 10.2665
_diffrn_detector_type Atlas
_diffrn_measured_fraction_theta_full 1.000
_diffrn_measured_fraction_theta_max 0.985
_diffrn_measurement_details
;
List of Runs (angles in degrees, time in seconds):

  # Type    Start    End  Width  t~exp~   \w     \q     \k     \f   Frames
#--------------------------------------------------------------------------
  1  \w   -115.00 -13.00   1.00    1.00    --  -43.01 -67.00-127.00  102
  2  \w    -61.00  25.00   1.00    1.00    --  -43.01  67.00   5.00   86
  3  \w     40.00  65.00   1.00    1.00    --   43.01  67.00   5.00   25
  4  \w     -3.00  22.00   1.00    1.00    --   43.01 -67.00-127.00   25
  5  \w     39.00 123.00   1.00    4.00    --  103.49 -67.00-127.00   84
  6  \w     76.00 176.00   1.00    4.00    --  103.49  67.00   5.00  100
  7  \w    -26.00  18.00   1.00    1.00    --  -43.01  37.00-180.00   44
  8  \w    -16.00  75.00   1.00    1.00    --   43.01 -77.00  90.00   91
  9  \w     42.00  79.00   1.00    4.00    --  103.49-111.00-150.00   37
 10  \w     30.00  58.00   1.00    4.00    --  103.49-111.00-180.00   28
 11  \w     55.00 126.00   1.00    4.00    --  103.49  15.00 -30.00   71
 12  \w    121.00 161.00   1.00    4.00    --  103.49  61.00-150.00   40
 13  \w     83.00 109.00   1.00    4.00    --  103.49-111.00 -30.00   26
 14  \w     40.00  65.00   1.00    4.00    --  103.49-111.00 -30.00   25
 15  \w     35.00 109.00   1.00    4.00    --  103.49-111.00  60.00   74
 16  \w     81.00 169.00   1.00    4.00    --  103.49  30.00 120.00   88
 17  \w     36.00 108.00   1.00    4.00    --  103.49-111.00-120.00   72
 18  \w     44.00  70.00   1.00    4.00    --  103.49-111.00 150.00   26
 19  \w     77.00 109.00   1.00    4.00    --  103.49-111.00 150.00   32
 20  \w    104.00 176.00   1.00    4.00    --  103.49  45.00 -30.00   72
 21  \w     32.00 128.00   1.00    4.00    --  103.49 -61.00  30.00   96
;
_diffrn_measurement_device 'four-circle diffractometer'
_diffrn_measurement_device_type 'SuperNova, Dual, Cu at home/near, Atlas'
_diffrn_measurement_method '\w scans'
_diffrn_orient_matrix_type 'CrysAlisPro convention (1999,Acta A55,543-557)'
_diffrn_orient_matrix_UB_11 -0.0580037000
_diffrn_orient_matrix_UB_12 0.0171280000
_diffrn_orient_matrix_UB_13 -0.0593540000
_diffrn_orient_matrix_UB_21 0.0488679000
_diffrn_orient_matrix_UB_22 -0.0308970000
_diffrn_orient_matrix_UB_23 -0.0450220000
_diffrn_orient_matrix_UB_31 -0.0848598000
_diffrn_orient_matrix_UB_32 -0.0295256000
_diffrn_orient_matrix_UB_33 0.0126293000
_diffrn_radiation_monochromator mirror
_diffrn_radiation_probe x-ray
_diffrn_radiation_type 'Cu K\a'
_diffrn_radiation_wavelength 1.54184
_diffrn_reflns_av_R_equivalents 0.0312
_diffrn_reflns_av_unetI/netI 0.0248
_diffrn_reflns_Laue_measured_fraction_full 1.000
_diffrn_reflns_Laue_measured_fraction_max 0.985
_diffrn_reflns_limit_h_max 16
_diffrn_reflns_limit_h_min -16
_diffrn_reflns_limit_k_max 38
_diffrn_reflns_limit_k_min -41
_diffrn_reflns_limit_l_max 25
_diffrn_reflns_limit_l_min -25
_diffrn_reflns_number 73474
_diffrn_reflns_point_group_measured_fraction_full 1.000
_diffrn_reflns_point_group_measured_fraction_max 0.985
_diffrn_reflns_theta_full 67.684
_diffrn_reflns_theta_max 72.555
_diffrn_reflns_theta_min 3.522
_diffrn_source 'micro-focus sealed X-ray tube'
_diffrn_source_type 'SuperNova (Cu) X-ray Source'
_exptl_absorpt_coefficient_mu 5.007
_exptl_absorpt_correction_T_max 1.000
_exptl_absorpt_correction_T_min 0.123
_exptl_absorpt_correction_type gaussian
_exptl_absorpt_process_details
;
CrysAlisPro 1.171.42.72a (Rigaku Oxford Diffraction, 2022)
Numerical absorption correction based on gaussian integration over
a multifaceted crystal model
Empirical absorption correction using spherical harmonics,
implemented in SCALE3 ABSPACK scaling algorithm.
;
_exptl_crystal_colour 'clear pale colourless'
_exptl_crystal_density_diffrn 1.060
_exptl_crystal_description irregular
_exptl_crystal_F_000 3104
_exptl_crystal_size_max 0.443
_exptl_crystal_size_mid 0.36
_exptl_crystal_size_min 0.218
_refine_diff_density_max 0.761
_refine_diff_density_min -0.312
_refine_diff_density_rms 0.048
_refine_ls_extinction_method none
_refine_ls_goodness_of_fit_ref 1.043
_refine_ls_hydrogen_treatment constr
_refine_ls_matrix_type full
_refine_ls_number_parameters 838
_refine_ls_number_reflns 18064
_refine_ls_number_restraints 0
_refine_ls_restrained_S_all 1.043
_refine_ls_R_factor_all 0.0348
_refine_ls_R_factor_gt 0.0315
_refine_ls_shift/su_max 0.004
_refine_ls_shift/su_mean 0.000
_refine_ls_structure_factor_coef Fsqd
_refine_ls_weighting_details 'w=1/[\s^2^(Fo^2^)+(0.0478P)^2^+2.5237P] where P=(Fo^2^+2Fc^2^)/3'
_refine_ls_weighting_scheme calc
_refine_ls_wR_factor_gt 0.0817
_refine_ls_wR_factor_ref 0.0839
_reflns_Friedel_coverage 0.000
_reflns_number_gt 16533
_reflns_number_total 18064
_reflns_threshold_expression 'I > 2\s(I)'
_cod_data_source_file d3sc01478a2.cif
_cod_data_source_block ah491
_cod_depositor_comments 'Adding full bibliography for 1569056--1569065.cif.'
_cod_database_code 1569062
_shelx_shelxl_version_number 2018/3
_chemical_oxdiff_formula 'C166 H274 N4 O42 Si6 K2 Ce2'
_shelx_space_group_comment
;
The symmetry employed for this shelxl refinement is uniquely defined
by the following loop, which should always be used as a source of
symmetry information in preference to the above space-group names.
They are only intended as comments.
;
_shelx_estimated_absorpt_t_max 0.408
_shelx_estimated_absorpt_t_min 0.215
_olex2_refinement_description
;
1. Fixed Uiso
 At 1.2 times of:
  All C(H) groups, All C(H,H) groups
 At 1.5 times of:
  All C(H,H,H) groups
2.a Secondary CH2 refined with riding coordinates:
 C50(H50A,H50B), C51(H51A,H51B), C52(H52A,H52B), C53(H53A,H53B), C54(H54A,
 H54B), C55(H55A,H55B), C56(H56A,H56B), C57(H57A,H57B), C58(H58A,H58B),
 C59(H59A,H59B), C60(H60A,H60B), C61(H61A,H61B), C62(H62A,H62B), C63(H63A,H63B),
  C64(H64A,H64B), C65(H65A,H65B), C66(H66A,H66B), C67(H67A,H67B)
2.b Aromatic/amide H refined with riding coordinates:
 C3(H3), C5(H5), C7(H7), C10(H10), C11(H11), C12(H12), C13(H13), C23(H23),
 C24(H24), C25(H25), C26(H26), C37(H37), C38(H38), C39(H39), C40(H40)
2.c Idealised Me refined as rotating group:
 C15(H15A,H15B,H15C), C16(H16A,H16B,H16C), C17(H17A,H17B,H17C), C19(H19A,H19B,
 H19C), C20(H20A,H20B,H20C), C21(H21A,H21B,H21C), C29(H29A,H29B,H29C), C30(H30A,
 H30B,H30C), C31(H31A,H31B,H31C), C33(H33A,H33B,H33C), C34(H34A,H34B,H34C),
 C35(H35A,H35B,H35C), C43(H43A,H43B,H43C), C44(H44A,H44B,H44C), C45(H45A,H45B,
 H45C), C47(H47A,H47B,H47C), C48(H48A,H48B,H48C), C49(H49A,H49B,H49C)
;
_smtbx_masks_special_details
;
A solvent mask was calculated and 574 electrons were 
found in a volume of 2476\%A^3^ in 1 void per unit cell. 
This is consistent with the presence of 
7.2[C4H8O] per Asymmetric Unit 
which account for 576 electrons 
per unit cell.
;
_smtbx_masks_void_probe_radius 1.2
_smtbx_masks_void_truncation_radius 1.2
_olex2_date_sample_data_collection 2022-10-17
_olex2_submission_special_instructions 'No special instructions were received'
_oxdiff_exptl_absorpt_empirical_details
;
Empirical correction (ABSPACK) includes:
- Absorption correction using spherical harmonics
- Frame scaling
- Detector area scaling
- B-factor correction
;
_oxdiff_exptl_absorpt_empirical_full_max 1.466
_oxdiff_exptl_absorpt_empirical_full_min 0.728

loop_
_space_group_symop_operation_xyz
'x, y, z'
'-x+1/2, y+1/2, -z+1/2'
'-x, -y, -z'
'x-1/2, -y-1/2, z-1/2'

loop_
_atom_site_label
_atom_site_type_symbol
_atom_site_fract_x
_atom_site_fract_y
_atom_site_fract_z
_atom_site_U_iso_or_equiv
_atom_site_adp_type
_atom_site_occupancy
_atom_site_site_symmetry_order
_atom_site_calc_flag
_atom_site_refinement_flags_posn
_atom_site_refinement_flags_adp
_atom_site_refinement_flags_occupancy
_atom_site_disorder_assembly
_atom_site_disorder_group
Ce1 Ce 0.50191(2) 0.58703(2) 0.56432(2) 0.02990(4) Uani 1 1 d . . . . .
Si1 Si 0.60964(4) 0.58701(2) 0.73777(3) 0.03567(12) Uani 1 1 d . . . . .
Si2 Si 0.65775(4) 0.65960(2) 0.46831(3) 0.03564(12) Uani 1 1 d . . . . .
Si3 Si 0.23260(4) 0.61764(2) 0.55986(3) 0.03340(11) Uani 1 1 d . . . . .
O1 O 0.50395(15) 0.51420(5) 0.58230(8) 0.0528(4) Uani 1 1 d . . . . .
O2 O 0.50994(15) 0.45337(5) 0.53672(8) 0.0508(4) Uani 1 1 d . . . . .
O3 O 0.55734(12) 0.58462(4) 0.66810(7) 0.0393(3) Uani 1 1 d . . . . .
O4 O 0.53463(13) 0.58409(5) 0.79960(8) 0.0433(3) Uani 1 1 d . . . . .
O5 O 0.69285(12) 0.55191(5) 0.75138(9) 0.0485(4) Uani 1 1 d . . . . .
O6 O 0.61122(10) 0.62432(4) 0.50924(7) 0.0369(3) Uani 1 1 d . . . . .
O7 O 0.75456(11) 0.68140(5) 0.50162(9) 0.0447(4) Uani 1 1 d . . . . .
O8 O 0.69178(12) 0.64654(5) 0.39444(8) 0.0459(4) Uani 1 1 d . . . . .
O9 O 0.34148(10) 0.60046(5) 0.55854(8) 0.0384(3) Uani 1 1 d . . . . .
O10 O 0.20613(11) 0.65107(5) 0.50321(7) 0.0379(3) Uani 1 1 d . . . . .
O11 O 0.14779(11) 0.58297(4) 0.55207(8) 0.0416(3) Uani 1 1 d . . . . .
C1 C 0.50395(16) 0.49059(6) 0.53430(10) 0.0371(4) Uani 1 1 d . . . . .
C2 C 0.55854(14) 0.67763(6) 0.67787(10) 0.0331(4) Uani 1 1 d . . . . .
C3 C 0.57241(14) 0.69320(6) 0.61533(10) 0.0330(4) Uani 1 1 d . . . . .
H3 H 0.637038 0.700154 0.602092 0.040 Uiso 1 1 calc R U . . .
C4 C 0.49261(14) 0.69871(6) 0.57192(10) 0.0322(4) Uani 1 1 d . . . . .
C5 C 0.39779(14) 0.68891(6) 0.59245(9) 0.0309(4) Uani 1 1 d . . . . .
H5 H 0.343043 0.692796 0.563286 0.037 Uiso 1 1 calc R U . . .
C6 C 0.38191(14) 0.67346(6) 0.65523(9) 0.0311(4) Uani 1 1 d . . . . .
C7 C 0.46307(15) 0.66806(6) 0.69758(9) 0.0322(4) Uani 1 1 d . . . . .
H7 H 0.453333 0.657742 0.740358 0.039 Uiso 1 1 calc R U . . .
C8 C 0.64580(15) 0.67309(6) 0.72364(10) 0.0354(4) Uani 1 1 d . . . . .
C9 C 0.67475(15) 0.63630(7) 0.75118(10) 0.0361(4) Uani 1 1 d . . . . .
C10 C 0.76184(16) 0.63610(7) 0.78985(10) 0.0406(5) Uani 1 1 d . . . . .
H10 H 0.783458 0.611564 0.808707 0.049 Uiso 1 1 calc R U . . .
C11 C 0.81736(16) 0.67015(8) 0.80159(11) 0.0457(5) Uani 1 1 d . . . . .
H11 H 0.876332 0.668715 0.827507 0.055 Uiso 1 1 calc R U . . .
C12 C 0.78660(17) 0.70627(8) 0.77542(12) 0.0474(5) Uani 1 1 d . . . . .
H12 H 0.823577 0.729911 0.783937 0.057 Uiso 1 1 calc R U . . .
C13 C 0.70112(17) 0.70778(7) 0.73653(12) 0.0439(5) Uani 1 1 d . . . . .
H13 H 0.679938 0.732597 0.718471 0.053 Uiso 1 1 calc R U . . .
C14 C 0.45281(19) 0.55705(7) 0.80858(13) 0.0481(5) Uani 1 1 d . . . . .
C15 C 0.3609(2) 0.57676(9) 0.77898(17) 0.0626(7) Uani 1 1 d . . . . .
H15A H 0.350464 0.602710 0.800053 0.094 Uiso 1 1 calc R U . . .
H15B H 0.303428 0.559582 0.786015 0.094 Uiso 1 1 calc R U . . .
H15C H 0.369569 0.580669 0.731833 0.094 Uiso 1 1 calc R U . . .
C16 C 0.4706(2) 0.51658(8) 0.77602(15) 0.0596(7) Uani 1 1 d . . . . .
H16A H 0.476020 0.520263 0.728560 0.089 Uiso 1 1 calc R U . . .
H16B H 0.415326 0.498633 0.784972 0.089 Uiso 1 1 calc R U . . .
H16C H 0.532013 0.504912 0.793666 0.089 Uiso 1 1 calc R U . . .
C17 C 0.4440(3) 0.55202(9) 0.88204(14) 0.0621(7) Uani 1 1 d . . . . .
H17A H 0.505738 0.541007 0.900266 0.093 Uiso 1 1 calc R U . . .
H17B H 0.389456 0.533731 0.891226 0.093 Uiso 1 1 calc R U . . .
H17C H 0.431092 0.578065 0.902138 0.093 Uiso 1 1 calc R U . . .
C18 C 0.7579(2) 0.53136(9) 0.70712(15) 0.0616(7) Uani 1 1 d . . . . .
C19 C 0.7055(3) 0.49285(11) 0.6860(2) 0.0898(12) Uani 1 1 d . . . . .
H19A H 0.750414 0.476463 0.660229 0.135 Uiso 1 1 calc R U . . .
H19B H 0.646749 0.499450 0.659359 0.135 Uiso 1 1 calc R U . . .
H19C H 0.685780 0.477941 0.725007 0.135 Uiso 1 1 calc R U . . .
C20 C 0.8485(3) 0.52093(19) 0.7489(3) 0.132(2) Uani 1 1 d . . . . .
H20A H 0.827704 0.510494 0.791317 0.198 Uiso 1 1 calc R U . . .
H20B H 0.888755 0.544968 0.755835 0.198 Uiso 1 1 calc R U . . .
H20C H 0.887471 0.500615 0.726396 0.198 Uiso 1 1 calc R U . . .
C21 C 0.7806(3) 0.55562(12) 0.6488(2) 0.0942(13) Uani 1 1 d . . . . .
H21A H 0.828707 0.541458 0.622150 0.141 Uiso 1 1 calc R U . . .
H21B H 0.808147 0.581405 0.662848 0.141 Uiso 1 1 calc R U . . .
H21C H 0.719901 0.560104 0.622868 0.141 Uiso 1 1 calc R U . . .
C22 C 0.50444(14) 0.71740(6) 0.50607(10) 0.0319(4) Uani 1 1 d . . . . .
C23 C 0.44457(15) 0.75075(6) 0.49248(10) 0.0353(4) Uani 1 1 d . . . . .
H23 H 0.401311 0.760185 0.525147 0.042 Uiso 1 1 calc R U . . .
C24 C 0.44700(15) 0.77024(6) 0.43265(11) 0.0367(4) Uani 1 1 d . . . . .
H24 H 0.405424 0.792622 0.424269 0.044 Uiso 1 1 calc R U . . .
C25 C 0.51055(15) 0.75682(6) 0.38520(10) 0.0362(4) Uani 1 1 d . . . . .
H25 H 0.513015 0.770005 0.344014 0.043 Uiso 1 1 calc R U . . .
C26 C 0.57080(15) 0.72396(6) 0.39796(10) 0.0358(4) Uani 1 1 d . . . . .
H26 H 0.613926 0.715031 0.364846 0.043 Uiso 1 1 calc R U . . .
C27 C 0.57017(14) 0.70352(6) 0.45802(10) 0.0336(4) Uani 1 1 d . . . . .
C28 C 0.84824(16) 0.66588(8) 0.52569(13) 0.0486(5) Uani 1 1 d . . . . .
C29 C 0.8642(2) 0.62290(9) 0.50481(19) 0.0666(8) Uani 1 1 d . . . . .
H29A H 0.812546 0.605985 0.523198 0.100 Uiso 1 1 calc R U . . .
H29B H 0.929026 0.613771 0.520898 0.100 Uiso 1 1 calc R U . . .
H29C H 0.861274 0.621174 0.456849 0.100 Uiso 1 1 calc R U . . .
C30 C 0.8478(2) 0.67029(12) 0.59989(16) 0.0730(9) Uani 1 1 d . . . . .
H30A H 0.834585 0.698220 0.611298 0.109 Uiso 1 1 calc R U . . .
H30B H 0.912222 0.662324 0.618298 0.109 Uiso 1 1 calc R U . . .
H30C H 0.796216 0.653171 0.617879 0.109 Uiso 1 1 calc R U . . .
C31 C 0.92727(18) 0.69244(9) 0.49685(17) 0.0632(7) Uani 1 1 d . . . . .
H31A H 0.924244 0.690559 0.448902 0.095 Uiso 1 1 calc R U . . .
H31B H 0.992470 0.683703 0.512898 0.095 Uiso 1 1 calc R U . . .
H31C H 0.916100 0.720207 0.510139 0.095 Uiso 1 1 calc R U . . .
C32 C 0.6555(2) 0.61559(8) 0.35121(12) 0.0499(6) Uani 1 1 d . . . . .
C33 C 0.6957(3) 0.62568(10) 0.28414(15) 0.0706(8) Uani 1 1 d . . . . .
H33A H 0.670878 0.651920 0.270189 0.106 Uiso 1 1 calc R U . . .
H33B H 0.674053 0.605347 0.252369 0.106 Uiso 1 1 calc R U . . .
H33C H 0.768022 0.626270 0.286624 0.106 Uiso 1 1 calc R U . . .
C34 C 0.5437(2) 0.61514(8) 0.34897(13) 0.0521(6) Uani 1 1 d . . . . .
H34A H 0.519135 0.606278 0.391449 0.078 Uiso 1 1 calc R U . . .
H34B H 0.520502 0.596730 0.314589 0.078 Uiso 1 1 calc R U . . .
H34C H 0.519019 0.642106 0.339442 0.078 Uiso 1 1 calc R U . . .
C35 C 0.6958(2) 0.57522(8) 0.37454(15) 0.0582(7) Uani 1 1 d . . . . .
H35A H 0.768137 0.575747 0.374373 0.087 Uiso 1 1 calc R U . . .
H35B H 0.671547 0.554087 0.345076 0.087 Uiso 1 1 calc R U . . .
H35C H 0.673483 0.569943 0.419120 0.087 Uiso 1 1 calc R U . . .
C36 C 0.27947(14) 0.66526(6) 0.67792(10) 0.0319(4) Uani 1 1 d . . . . .
C37 C 0.25472(16) 0.67967(7) 0.73964(10) 0.0371(4) Uani 1 1 d . . . . .
H37 H 0.303095 0.693501 0.765267 0.045 Uiso 1 1 calc R U . . .
C38 C 0.16115(17) 0.67425(7) 0.76437(11) 0.0428(5) Uani 1 1 d . . . . .
H38 H 0.145847 0.684070 0.806670 0.051 Uiso 1 1 calc R U . . .
C39 C 0.09008(16) 0.65443(7) 0.72701(12) 0.0443(5) Uani 1 1 d . . . . .
H39 H 0.025220 0.651041 0.743018 0.053 Uiso 1 1 calc R U . . .
C40 C 0.11447(15) 0.63961(7) 0.66619(11) 0.0395(4) Uani 1 1 d . . . . .
H40 H 0.065312 0.625724 0.641309 0.047 Uiso 1 1 calc R U . . .
C41 C 0.20862(14) 0.64414(6) 0.63946(10) 0.0328(4) Uani 1 1 d . . . . .
C42 C 0.21318(17) 0.64901(7) 0.43298(11) 0.0426(5) Uani 1 1 d . . . . .
C43 C 0.3145(2) 0.63490(11) 0.41352(14) 0.0676(8) Uani 1 1 d . . . . .
H43A H 0.364659 0.653288 0.431238 0.101 Uiso 1 1 calc R U . . .
H43B H 0.318140 0.634244 0.365593 0.101 Uiso 1 1 calc R U . . .
H43C H 0.326359 0.608023 0.431108 0.101 Uiso 1 1 calc R U . . .
C44 C 0.1960(2) 0.69181(9) 0.40951(14) 0.0621(7) Uani 1 1 d . . . . .
H44A H 0.130489 0.700772 0.422813 0.093 Uiso 1 1 calc R U . . .
H44B H 0.199910 0.692787 0.361608 0.093 Uiso 1 1 calc R U . . .
H44C H 0.246567 0.709345 0.429019 0.093 Uiso 1 1 calc R U . . .
C45 C 0.1327(2) 0.62206(10) 0.40517(15) 0.0669(8) Uani 1 1 d . . . . .
H45A H 0.142084 0.594859 0.422056 0.100 Uiso 1 1 calc R U . . .
H45B H 0.135877 0.621763 0.357219 0.100 Uiso 1 1 calc R U . . .
H45C H 0.068035 0.632115 0.418275 0.100 Uiso 1 1 calc R U . . .
C46 C 0.15059(18) 0.54122(7) 0.57051(14) 0.0484(5) Uani 1 1 d . . . . .
C47 C 0.1990(2) 0.51784(8) 0.51621(16) 0.0599(7) Uani 1 1 d . . . . .
H47A H 0.162224 0.522120 0.474917 0.090 Uiso 1 1 calc R U . . .
H47B H 0.198740 0.489307 0.527114 0.090 Uiso 1 1 calc R U . . .
H47C H 0.267208 0.526982 0.511491 0.090 Uiso 1 1 calc R U . . .
C48 C 0.2051(2) 0.53532(8) 0.63580(15) 0.0585(6) Uani 1 1 d . . . . .
H48A H 0.274361 0.543217 0.631424 0.088 Uiso 1 1 calc R U . . .
H48B H 0.201765 0.507114 0.648588 0.088 Uiso 1 1 calc R U . . .
H48C H 0.174330 0.551822 0.669424 0.088 Uiso 1 1 calc R U . . .
C49 C 0.0427(2) 0.52933(9) 0.57686(19) 0.0680(8) Uani 1 1 d . . . . .
H49A H 0.012471 0.545353 0.611326 0.102 Uiso 1 1 calc R U . . .
H49B H 0.038504 0.500923 0.588239 0.102 Uiso 1 1 calc R U . . .
H49C H 0.007573 0.534062 0.535083 0.102 Uiso 1 1 calc R U . . .
K1 K 0.94617(4) 0.83441(2) 0.56640(2) 0.04387(11) Uani 1 1 d . . . . .
O12 O 0.94369(15) 0.78841(6) 0.68179(8) 0.0580(5) Uani 1 1 d . . . . .
O13 O 1.10614(14) 0.78239(6) 0.59696(9) 0.0544(4) Uani 1 1 d . . . . .
O14 O 1.05155(16) 0.90033(6) 0.52260(10) 0.0639(5) Uani 1 1 d . . . . .
O15 O 0.91009(18) 0.91204(6) 0.61922(11) 0.0670(6) Uani 1 1 d . . . . .
O16 O 0.90273(14) 0.80044(6) 0.44416(8) 0.0530(4) Uani 1 1 d . . . . .
O17 O 0.74798(13) 0.81726(6) 0.53142(9) 0.0552(4) Uani 1 1 d . . . . .
N1 N 1.10908(16) 0.82275(7) 0.46817(11) 0.0537(5) Uani 1 1 d . . . . .
N2 N 0.78306(18) 0.84794(8) 0.66541(11) 0.0619(6) Uani 1 1 d . . . . .
C50 C 0.7955(3) 0.81848(11) 0.71797(15) 0.0734(9) Uani 1 1 d . . . . .
H50A H 0.762593 0.793287 0.704455 0.088 Uiso 1 1 calc R U . . .
H50B H 0.762435 0.828439 0.757610 0.088 Uiso 1 1 calc R U . . .
C51 C 0.9014(2) 0.80987(10) 0.73484(13) 0.0652(8) Uani 1 1 d . . . . .
H51A H 0.937722 0.835211 0.742308 0.078 Uiso 1 1 calc R U . . .
H51B H 0.906016 0.793753 0.775499 0.078 Uiso 1 1 calc R U . . .
C52 C 1.0349(2) 0.77030(10) 0.69977(14) 0.0669(8) Uani 1 1 d . . . . .
H52A H 1.024130 0.749691 0.733727 0.080 Uiso 1 1 calc R U . . .
H52B H 1.080564 0.790690 0.718255 0.080 Uiso 1 1 calc R U . . .
C53 C 1.0788(2) 0.75171(9) 0.64129(14) 0.0605(7) Uani 1 1 d . . . . .
H53A H 1.137592 0.735837 0.654446 0.073 Uiso 1 1 calc R U . . .
H53B H 1.030246 0.733561 0.619816 0.073 Uiso 1 1 calc R U . . .
C54 C 1.1551(2) 0.76615(9) 0.54214(15) 0.0605(7) Uani 1 1 d . . . . .
H54A H 1.109392 0.748757 0.516611 0.073 Uiso 1 1 calc R U . . .
H54B H 1.212216 0.749825 0.557159 0.073 Uiso 1 1 calc R U . . .
C55 C 1.1898(2) 0.79999(10) 0.50003(16) 0.0651(8) Uani 1 1 d . . . . .
H55A H 1.230044 0.818468 0.527469 0.078 Uiso 1 1 calc R U . . .
H55B H 1.232926 0.789080 0.465735 0.078 Uiso 1 1 calc R U . . .
C56 C 1.1443(2) 0.86246(9) 0.44735(16) 0.0667(8) Uani 1 1 d . . . . .
H56A H 1.099860 0.872539 0.411921 0.080 Uiso 1 1 calc R U . . .
H56B H 1.210984 0.859497 0.428958 0.080 Uiso 1 1 calc R U . . .
C57 C 1.1489(2) 0.89262(11) 0.50097(18) 0.0730(9) Uani 1 1 d . . . . .
H57A H 1.190245 0.882419 0.537890 0.088 Uiso 1 1 calc R U . . .
H57B H 1.178969 0.917639 0.484830 0.088 Uiso 1 1 calc R U . . .
C58 C 1.0463(3) 0.93584(10) 0.56031(18) 0.0782(10) Uani 1 1 d . . . . .
H58A H 1.071943 0.958710 0.534953 0.094 Uiso 1 1 calc R U . . .
H58B H 1.086970 0.933055 0.600936 0.094 Uiso 1 1 calc R U . . .
C59 C 0.9411(3) 0.94300(10) 0.57699(18) 0.0768(9) Uani 1 1 d . . . . .
H59A H 0.934421 0.969232 0.598963 0.092 Uiso 1 1 calc R U . . .
H59B H 0.899436 0.943230 0.536535 0.092 Uiso 1 1 calc R U . . .
C60 C 0.8141(3) 0.91938(10) 0.64278(18) 0.0748(9) Uani 1 1 d . . . . .
H60A H 0.765141 0.918038 0.606143 0.090 Uiso 1 1 calc R U . . .
H60B H 0.811091 0.946399 0.662456 0.090 Uiso 1 1 calc R U . . .
C61 C 0.7912(3) 0.88866(11) 0.69287(16) 0.0742(9) Uani 1 1 d . . . . .
H61A H 0.843692 0.888928 0.727357 0.089 Uiso 1 1 calc R U . . .
H61B H 0.728165 0.895713 0.713761 0.089 Uiso 1 1 calc R U . . .
C62 C 1.0702(2) 0.80056(9) 0.41148(13) 0.0587(7) Uani 1 1 d . . . . .
H62A H 1.071923 0.771619 0.421618 0.070 Uiso 1 1 calc R U . . .
H62B H 1.113558 0.805236 0.373755 0.070 Uiso 1 1 calc R U . . .
C63 C 0.9665(2) 0.81208(9) 0.39232(12) 0.0595(7) Uani 1 1 d . . . . .
H63A H 0.962288 0.841320 0.385210 0.071 Uiso 1 1 calc R U . . .
H63B H 0.946408 0.798472 0.351069 0.071 Uiso 1 1 calc R U . . .
C64 C 0.8016(2) 0.80077(10) 0.42454(14) 0.0629(8) Uani 1 1 d . . . . .
H64A H 0.790765 0.782192 0.387287 0.075 Uiso 1 1 calc R U . . .
H64B H 0.782308 0.827962 0.410007 0.075 Uiso 1 1 calc R U . . .
C65 C 0.7400(2) 0.78835(9) 0.48059(15) 0.0621(7) Uani 1 1 d . . . . .
H65A H 0.670179 0.785795 0.465884 0.074 Uiso 1 1 calc R U . . .
H65B H 0.762538 0.762003 0.497198 0.074 Uiso 1 1 calc R U . . .
C66 C 0.6855(2) 0.80820(12) 0.58444(17) 0.0718(9) Uani 1 1 d . . . . .
H66A H 0.708982 0.783691 0.607067 0.086 Uiso 1 1 calc R U . . .
H66B H 0.617279 0.803424 0.567873 0.086 Uiso 1 1 calc R U . . .
C67 C 0.6868(2) 0.84279(12) 0.63142(18) 0.0770(10) Uani 1 1 d . . . . .
H67A H 0.670350 0.867593 0.607069 0.092 Uiso 1 1 calc R U . . .
H67B H 0.635228 0.838598 0.664454 0.092 Uiso 1 1 calc R U . . .

loop_
_atom_site_aniso_label
_atom_site_aniso_U_11
_atom_site_aniso_U_22
_atom_site_aniso_U_33
_atom_site_aniso_U_23
_atom_site_aniso_U_13
_atom_site_aniso_U_12
Ce1 0.02788(6) 0.03334(6) 0.02845(6) -0.00181(4) -0.00040(4) 0.00065(4)
Si1 0.0367(3) 0.0404(3) 0.0297(3) -0.0001(2) -0.0035(2) 0.0039(2)
Si2 0.0292(3) 0.0407(3) 0.0372(3) 0.0031(2) 0.0052(2) 0.0022(2)
Si3 0.0274(2) 0.0407(3) 0.0320(3) -0.0031(2) -0.00030(19) 0.0002(2)
O1 0.0928(14) 0.0366(8) 0.0288(7) -0.0040(6) -0.0004(8) -0.0006(8)
O2 0.0879(13) 0.0349(8) 0.0294(8) -0.0015(6) -0.0027(8) 0.0002(8)
O3 0.0438(8) 0.0418(8) 0.0320(7) -0.0019(6) -0.0062(6) 0.0009(6)
O4 0.0494(9) 0.0458(8) 0.0347(8) -0.0014(6) 0.0032(7) -0.0049(6)
O5 0.0475(9) 0.0500(9) 0.0477(9) -0.0006(7) -0.0072(7) 0.0130(7)
O6 0.0345(7) 0.0393(7) 0.0372(8) 0.0007(6) 0.0063(6) 0.0011(6)
O7 0.0276(7) 0.0475(8) 0.0588(10) 0.0063(7) -0.0016(7) 0.0019(6)
O8 0.0462(9) 0.0479(8) 0.0442(9) 0.0030(7) 0.0147(7) 0.0070(7)
O9 0.0286(7) 0.0440(8) 0.0426(8) -0.0070(6) -0.0012(6) 0.0024(6)
O10 0.0341(7) 0.0493(8) 0.0302(7) -0.0023(6) 0.0011(6) 0.0034(6)
O11 0.0323(7) 0.0454(8) 0.0470(9) -0.0042(6) -0.0026(6) -0.0042(6)
C1 0.0462(11) 0.0384(10) 0.0267(10) -0.0002(8) 0.0013(8) -0.0008(8)
C2 0.0311(9) 0.0373(10) 0.0309(10) -0.0017(8) -0.0031(8) 0.0002(7)
C3 0.0297(9) 0.0377(10) 0.0316(10) 0.0004(8) -0.0007(7) -0.0008(7)
C4 0.0307(9) 0.0336(9) 0.0321(10) -0.0015(7) -0.0006(8) 0.0019(7)
C5 0.0281(9) 0.0370(10) 0.0274(9) -0.0008(7) -0.0022(7) 0.0010(7)
C6 0.0313(9) 0.0342(9) 0.0279(9) -0.0018(7) 0.0003(7) 0.0007(7)
C7 0.0356(10) 0.0358(9) 0.0253(9) -0.0006(7) -0.0004(7) 0.0010(7)
C8 0.0298(9) 0.0479(11) 0.0284(9) -0.0012(8) -0.0011(8) -0.0017(8)
C9 0.0320(10) 0.0482(11) 0.0281(9) -0.0019(8) -0.0006(8) 0.0016(8)
C10 0.0366(11) 0.0553(13) 0.0299(10) 0.0008(9) -0.0025(8) 0.0068(9)
C11 0.0314(10) 0.0687(15) 0.0366(11) -0.0058(10) -0.0083(9) 0.0012(10)
C12 0.0384(11) 0.0581(14) 0.0453(13) -0.0048(11) -0.0067(10) -0.0097(10)
C13 0.0406(11) 0.0496(12) 0.0411(12) -0.0003(9) -0.0075(9) -0.0057(9)
C14 0.0535(14) 0.0451(12) 0.0460(13) 0.0042(10) 0.0061(10) -0.0056(10)
C15 0.0516(15) 0.0620(16) 0.074(2) 0.0084(14) 0.0025(13) -0.0084(12)
C16 0.0737(18) 0.0483(14) 0.0572(16) -0.0029(12) 0.0094(13) -0.0081(12)
C17 0.087(2) 0.0537(15) 0.0458(14) 0.0028(11) 0.0193(14) -0.0110(14)
C18 0.0550(15) 0.0669(17) 0.0627(17) -0.0064(13) -0.0035(13) 0.0271(13)
C19 0.119(3) 0.065(2) 0.086(3) -0.0138(18) 0.020(2) 0.019(2)
C20 0.081(3) 0.193(6) 0.121(4) -0.031(4) -0.028(3) 0.076(3)
C21 0.088(3) 0.091(2) 0.105(3) 0.026(2) 0.052(2) 0.037(2)
C22 0.0267(9) 0.0391(10) 0.0298(9) 0.0005(8) -0.0017(7) -0.0015(7)
C23 0.0310(10) 0.0414(10) 0.0334(10) 0.0021(8) 0.0008(8) 0.0028(8)
C24 0.0313(10) 0.0423(11) 0.0364(10) 0.0051(8) -0.0014(8) 0.0030(8)
C25 0.0336(10) 0.0443(11) 0.0305(10) 0.0057(8) -0.0026(8) -0.0046(8)
C26 0.0319(10) 0.0434(11) 0.0323(10) -0.0015(8) 0.0020(8) -0.0035(8)
C27 0.0275(9) 0.0409(10) 0.0325(10) -0.0008(8) 0.0004(7) -0.0026(7)
C28 0.0277(10) 0.0596(14) 0.0585(15) 0.0083(11) 0.0010(10) 0.0048(9)
C29 0.0386(13) 0.0636(17) 0.097(2) 0.0087(16) -0.0038(14) 0.0126(11)
C30 0.0487(15) 0.110(3) 0.0600(18) 0.0117(17) -0.0023(13) 0.0252(16)
C31 0.0307(12) 0.0741(18) 0.085(2) 0.0094(15) 0.0055(12) -0.0011(11)
C32 0.0625(15) 0.0496(13) 0.0382(12) 0.0000(10) 0.0116(11) 0.0140(11)
C33 0.090(2) 0.0764(19) 0.0468(15) 0.0034(14) 0.0266(15) 0.0151(16)
C34 0.0618(15) 0.0541(14) 0.0402(12) 0.0019(10) -0.0027(11) 0.0069(11)
C35 0.0648(17) 0.0510(14) 0.0590(16) -0.0030(12) 0.0102(13) 0.0166(12)
C36 0.0315(9) 0.0357(9) 0.0287(9) 0.0035(7) 0.0007(7) 0.0037(7)
C37 0.0366(10) 0.0454(11) 0.0295(10) 0.0006(8) 0.0003(8) 0.0044(8)
C38 0.0426(12) 0.0556(13) 0.0306(10) 0.0024(9) 0.0078(9) 0.0107(10)
C39 0.0327(10) 0.0583(13) 0.0421(12) 0.0049(10) 0.0087(9) 0.0055(9)
C40 0.0302(10) 0.0485(12) 0.0399(11) 0.0031(9) 0.0023(8) 0.0004(8)
C41 0.0285(9) 0.0381(10) 0.0319(10) 0.0027(8) 0.0010(7) 0.0024(7)
C42 0.0396(11) 0.0582(13) 0.0299(10) -0.0013(9) -0.0007(8) 0.0051(9)
C43 0.0539(16) 0.110(2) 0.0396(14) -0.0009(14) 0.0088(11) 0.0225(16)
C44 0.0751(19) 0.0721(18) 0.0393(13) 0.0052(12) 0.0072(12) 0.0112(14)
C45 0.0682(18) 0.087(2) 0.0451(15) -0.0112(14) -0.0099(13) -0.0065(15)
C46 0.0422(12) 0.0435(12) 0.0595(15) -0.0047(10) 0.0032(11) -0.0078(9)
C47 0.0614(16) 0.0516(14) 0.0667(18) -0.0132(13) 0.0036(13) -0.0005(12)
C48 0.0662(17) 0.0505(14) 0.0585(16) 0.0078(12) -0.0004(13) -0.0059(12)
C49 0.0481(15) 0.0612(16) 0.095(2) -0.0063(16) 0.0093(15) -0.0178(12)
K1 0.0440(2) 0.0558(3) 0.0318(2) 0.00024(19) -0.00005(18) -0.0071(2)
O12 0.0690(12) 0.0733(12) 0.0317(8) 0.0008(8) -0.0025(8) -0.0175(9)
O13 0.0551(10) 0.0645(11) 0.0435(9) 0.0134(8) -0.0036(8) -0.0029(8)
O14 0.0710(13) 0.0646(11) 0.0567(11) -0.0037(9) 0.0159(10) -0.0160(10)
O15 0.0815(15) 0.0677(13) 0.0526(12) -0.0125(9) 0.0172(10) -0.0114(10)
O16 0.0559(10) 0.0681(11) 0.0346(8) -0.0021(7) -0.0065(7) 0.0098(8)
O17 0.0453(9) 0.0699(11) 0.0503(10) -0.0164(8) -0.0022(8) -0.0081(8)
N1 0.0519(12) 0.0641(13) 0.0455(11) 0.0125(10) 0.0101(9) 0.0069(10)
N2 0.0579(13) 0.0845(16) 0.0437(12) -0.0127(11) 0.0127(10) -0.0165(12)
C50 0.084(2) 0.095(2) 0.0419(14) -0.0083(14) 0.0204(14) -0.0338(18)
C51 0.084(2) 0.0809(19) 0.0312(12) -0.0006(12) 0.0040(12) -0.0286(16)
C52 0.078(2) 0.084(2) 0.0381(13) 0.0157(13) -0.0147(13) -0.0151(16)
C53 0.0682(17) 0.0670(17) 0.0459(14) 0.0192(12) -0.0107(12) -0.0060(13)
C54 0.0482(14) 0.0744(18) 0.0590(16) 0.0144(14) 0.0049(12) 0.0137(12)
C55 0.0436(14) 0.086(2) 0.0656(18) 0.0197(15) 0.0111(12) 0.0097(13)
C56 0.0675(18) 0.0736(19) 0.0598(17) 0.0158(14) 0.0248(14) 0.0001(14)
C57 0.0668(19) 0.077(2) 0.076(2) 0.0059(16) 0.0173(16) -0.0196(15)
C58 0.100(3) 0.070(2) 0.066(2) -0.0128(16) 0.0155(18) -0.0295(18)
C59 0.109(3) 0.0574(17) 0.0651(19) -0.0156(14) 0.0176(18) -0.0104(17)
C60 0.087(2) 0.076(2) 0.0619(19) -0.0204(16) 0.0149(17) 0.0019(17)
C61 0.075(2) 0.096(2) 0.0525(17) -0.0240(16) 0.0216(15) -0.0081(17)
C62 0.0675(17) 0.0674(16) 0.0416(13) 0.0025(12) 0.0107(12) 0.0184(13)
C63 0.0769(19) 0.0698(17) 0.0318(12) -0.0010(11) 0.0004(12) 0.0180(14)
C64 0.0624(16) 0.0776(18) 0.0477(14) -0.0211(13) -0.0210(12) 0.0184(14)
C65 0.0488(14) 0.0702(17) 0.0664(18) -0.0234(14) -0.0181(13) 0.0011(12)
C66 0.0492(15) 0.103(2) 0.0636(18) -0.0097(17) 0.0028(13) -0.0244(15)
C67 0.0512(16) 0.113(3) 0.068(2) -0.0196(19) 0.0184(14) -0.0140(16)

loop_
_atom_type_symbol
_atom_type_description
_atom_type_scat_dispersion_real
_atom_type_scat_dispersion_imag
_atom_type_scat_source
C C 0.0181 0.0091 'International Tables Vol C Tables 4.2.6.8 and 6.1.1.4'
H H 0.0000 0.0000 'International Tables Vol C Tables 4.2.6.8 and 6.1.1.4'
Ce Ce -1.8482 9.6596 'International Tables Vol C Tables 4.2.6.8 and 6.1.1.4'
K K 0.3868 1.0657 'International Tables Vol C Tables 4.2.6.8 and 6.1.1.4'
N N 0.0311 0.0180 'International Tables Vol C Tables 4.2.6.8 and 6.1.1.4'
O O 0.0492 0.0322 'International Tables Vol C Tables 4.2.6.8 and 6.1.1.4'
Si Si 0.2541 0.3302 'International Tables Vol C Tables 4.2.6.8 and 6.1.1.4'

loop_
_exptl_crystal_face_index_h
_exptl_crystal_face_index_k
_exptl_crystal_face_index_l
_exptl_crystal_face_perp_dist
0 -1 0 0.1616
0 1 0 0.2117
-1 1 0 0.2045
-2 1 0 0.1862
-1 -1 -1 0.1623
-1 -2 0 0.1855
0 1 -2 0.1245
-1 -1 -2 0.1341
0 0 -1 0.1148
1 2 1 0.1400
1 5 13 0.1152
0 -1 -13 0.1132
-3 -8 -11 0.1353
-6 -14 -3 0.1686
0 -2 -1 0.1449
2 -14 -10 0.1434
1 -1 -2 0.1921
5 18 2 0.1724
5 -18 -2 0.1843
4 19 -2 0.1791
4 -18 5 0.1439
-1 20 -5 0.1833
-1 1 -2 0.1460
-2 -1 -2 0.1574
-1 11 -11 0.1400
3 -8 11 0.1152
1 -1 2 0.1113
3 -1 12 0.0840
5 5 10 0.0960
3 3 12 0.0827
2 10 11 0.1245
-2 0 13 0.1327
-5 14 7 0.2134
-7 7 7 0.2002
-8 -3 6 0.1797
-2 0 -1 0.1641
-2 1 -1 0.1647
-1 -1 0 0.1750
-5 14 -7 0.1778
1 19 -7 0.1658
0 -21 3 0.1610

loop_
_geom_angle_atom_site_label_1
_geom_angle_atom_site_label_2
_geom_angle_atom_site_label_3
_geom_angle
_geom_angle_site_symmetry_1
_geom_angle_site_symmetry_3
_geom_angle_publ_flag
O1 Ce1 O2 65.36(5) . 3_666 ?
O3 Ce1 O1 79.67(5) . . ?
O3 Ce1 O2 141.92(5) . 3_666 ?
O3 Ce1 O6 106.31(6) . . ?
O6 Ce1 O1 128.03(6) . . ?
O6 Ce1 O2 85.35(6) . 3_666 ?
O9 Ce1 O1 102.48(6) . . ?
O9 Ce1 O2 91.12(6) . 3_666 ?
O9 Ce1 O3 111.56(6) . . ?
O9 Ce1 O6 120.92(6) . . ?
O3 Si1 O4 114.62(9) . . ?
O3 Si1 O5 114.15(9) . . ?
O3 Si1 C9 112.01(9) . . ?
O4 Si1 O5 105.11(9) . . ?
O4 Si1 C9 103.63(9) . . ?
O5 Si1 C9 106.39(9) . . ?
O6 Si2 O7 115.93(9) . . ?
O6 Si2 O8 114.02(9) . . ?
O6 Si2 C27 112.38(8) . . ?
O7 Si2 O8 105.19(9) . . ?
O7 Si2 C27 101.23(9) . . ?
O8 Si2 C27 106.91(9) . . ?
O9 Si3 O10 115.16(8) . . ?
O9 Si3 O11 113.14(8) . . ?
O9 Si3 C41 111.24(9) . . ?
O10 Si3 C41 104.31(8) . . ?
O11 Si3 O10 105.73(8) . . ?
O11 Si3 C41 106.50(9) . . ?
C1 O1 Ce1 120.34(14) . . ?
C1 O2 Ce1 120.67(13) . 3_666 ?
Si1 O3 Ce1 171.36(10) . . ?
C14 O4 Si1 128.61(15) . . ?
C18 O5 Si1 131.01(17) . . ?
Si2 O6 Ce1 161.41(9) . . ?
C28 O7 Si2 132.11(16) . . ?
C32 O8 Si2 130.86(15) . . ?
Si3 O9 Ce1 169.61(9) . . ?
C42 O10 Si3 130.54(14) . . ?
C46 O11 Si3 130.06(14) . . ?
O1 C1 C1 116.8(2) . 3_666 ?
O2 C1 O1 126.6(2) . . ?
O2 C1 C1 116.6(2) . 3_666 ?
C3 C2 C7 119.39(18) . . ?
C3 C2 C8 119.25(18) . . ?
C7 C2 C8 121.30(18) . . ?
C2 C3 H3 119.6 . . ?
C2 C3 C4 120.86(18) . . ?
C4 C3 H3 119.6 . . ?
C3 C4 C5 118.91(18) . . ?
C3 C4 C22 122.02(18) . . ?
C5 C4 C22 118.93(17) . . ?
C4 C5 H5 119.4 . . ?
C4 C5 C6 121.28(18) . . ?
C6 C5 H5 119.4 . . ?
C5 C6 C36 120.70(17) . . ?
C7 C6 C5 118.66(18) . . ?
C7 C6 C36 120.53(18) . . ?
C2 C7 H7 119.6 . . ?
C6 C7 C2 120.89(18) . . ?
C6 C7 H7 119.6 . . ?
C9 C8 C2 123.21(18) . . ?
C13 C8 C2 116.37(19) . . ?
C13 C8 C9 120.39(19) . . ?
C8 C9 Si1 125.56(15) . . ?
C8 C9 C10 116.9(2) . . ?
C10 C9 Si1 117.48(17) . . ?
C9 C10 H10 118.6 . . ?
C11 C10 C9 122.7(2) . . ?
C11 C10 H10 118.6 . . ?
C10 C11 H11 120.2 . . ?
C12 C11 C10 119.7(2) . . ?
C12 C11 H11 120.2 . . ?
C11 C12 H12 120.2 . . ?
C11 C12 C13 119.5(2) . . ?
C13 C12 H12 120.2 . . ?
C8 C13 H13 119.6 . . ?
C12 C13 C8 120.8(2) . . ?
C12 C13 H13 119.6 . . ?
O4 C14 C15 107.6(2) . . ?
O4 C14 C16 111.8(2) . . ?
O4 C14 C17 105.7(2) . . ?
C15 C14 C16 110.2(2) . . ?
C17 C14 C15 111.1(2) . . ?
C17 C14 C16 110.3(2) . . ?
C14 C15 H15A 109.5 . . ?
C14 C15 H15B 109.5 . . ?
C14 C15 H15C 109.5 . . ?
H15A C15 H15B 109.5 . . ?
H15A C15 H15C 109.5 . . ?
H15B C15 H15C 109.5 . . ?
C14 C16 H16A 109.5 . . ?
C14 C16 H16B 109.5 . . ?
C14 C16 H16C 109.5 . . ?
H16A C16 H16B 109.5 . . ?
H16A C16 H16C 109.5 . . ?
H16B C16 H16C 109.5 . . ?
C14 C17 H17A 109.5 . . ?
C14 C17 H17B 109.5 . . ?
C14 C17 H17C 109.5 . . ?
H17A C17 H17B 109.5 . . ?
H17A C17 H17C 109.5 . . ?
H17B C17 H17C 109.5 . . ?
O5 C18 C19 106.9(3) . . ?
O5 C18 C20 104.7(3) . . ?
O5 C18 C21 112.4(2) . . ?
C20 C18 C19 109.2(3) . . ?
C21 C18 C19 109.9(3) . . ?
C21 C18 C20 113.5(4) . . ?
C18 C19 H19A 109.5 . . ?
C18 C19 H19B 109.5 . . ?
C18 C19 H19C 109.5 . . ?
H19A C19 H19B 109.5 . . ?
H19A C19 H19C 109.5 . . ?
H19B C19 H19C 109.5 . . ?
C18 C20 H20A 109.5 . . ?
C18 C20 H20B 109.5 . . ?
C18 C20 H20C 109.5 . . ?
H20A C20 H20B 109.5 . . ?
H20A C20 H20C 109.5 . . ?
H20B C20 H20C 109.5 . . ?
C18 C21 H21A 109.5 . . ?
C18 C21 H21B 109.5 . . ?
C18 C21 H21C 109.5 . . ?
H21A C21 H21B 109.5 . . ?
H21A C21 H21C 109.5 . . ?
H21B C21 H21C 109.5 . . ?
C23 C22 C4 116.00(18) . . ?
C23 C22 C27 119.52(18) . . ?
C27 C22 C4 124.48(18) . . ?
C22 C23 H23 119.2 . . ?
C24 C23 C22 121.63(19) . . ?
C24 C23 H23 119.2 . . ?
C23 C24 H24 120.3 . . ?
C25 C24 C23 119.35(19) . . ?
C25 C24 H24 120.3 . . ?
C24 C25 H25 120.1 . . ?
C24 C25 C26 119.79(19) . . ?
C26 C25 H25 120.1 . . ?
C25 C26 H26 118.8 . . ?
C25 C26 C27 122.32(19) . . ?
C27 C26 H26 118.8 . . ?
C22 C27 Si2 125.30(15) . . ?
C26 C27 Si2 117.32(15) . . ?
C26 C27 C22 117.38(19) . . ?
O7 C28 C29 111.9(2) . . ?
O7 C28 C30 106.3(2) . . ?
O7 C28 C31 106.2(2) . . ?
C29 C28 C30 112.0(3) . . ?
C29 C28 C31 109.9(2) . . ?
C31 C28 C30 110.2(3) . . ?
C28 C29 H29A 109.5 . . ?
C28 C29 H29B 109.5 . . ?
C28 C29 H29C 109.5 . . ?
H29A C29 H29B 109.5 . . ?
H29A C29 H29C 109.5 . . ?
H29B C29 H29C 109.5 . . ?
C28 C30 H30A 109.5 . . ?
C28 C30 H30B 109.5 . . ?
C28 C30 H30C 109.5 . . ?
H30A C30 H30B 109.5 . . ?
H30A C30 H30C 109.5 . . ?
H30B C30 H30C 109.5 . . ?
C28 C31 H31A 109.5 . . ?
C28 C31 H31B 109.5 . . ?
C28 C31 H31C 109.5 . . ?
H31A C31 H31B 109.5 . . ?
H31A C31 H31C 109.5 . . ?
H31B C31 H31C 109.5 . . ?
O8 C32 C33 105.5(2) . . ?
O8 C32 C34 110.73(19) . . ?
O8 C32 C35 109.2(2) . . ?
C33 C32 C35 110.1(2) . . ?
C34 C32 C33 110.5(2) . . ?
C34 C32 C35 110.5(2) . . ?
C32 C33 H33A 109.5 . . ?
C32 C33 H33B 109.5 . . ?
C32 C33 H33C 109.5 . . ?
H33A C33 H33B 109.5 . . ?
H33A C33 H33C 109.5 . . ?
H33B C33 H33C 109.5 . . ?
C32 C34 H34A 109.5 . . ?
C32 C34 H34B 109.5 . . ?
C32 C34 H34C 109.5 . . ?
H34A C34 H34B 109.5 . . ?
H34A C34 H34C 109.5 . . ?
H34B C34 H34C 109.5 . . ?
C32 C35 H35A 109.5 . . ?
C32 C35 H35B 109.5 . . ?
C32 C35 H35C 109.5 . . ?
H35A C35 H35B 109.5 . . ?
H35A C35 H35C 109.5 . . ?
H35B C35 H35C 109.5 . . ?
C37 C36 C6 117.19(18) . . ?
C37 C36 C41 119.98(19) . . ?
C41 C36 C6 122.82(18) . . ?
C36 C37 H37 119.3 . . ?
C38 C37 C36 121.4(2) . . ?
C38 C37 H37 119.3 . . ?
C37 C38 H38 120.2 . . ?
C39 C38 C37 119.5(2) . . ?
C39 C38 H38 120.2 . . ?
C38 C39 H39 120.3 . . ?
C40 C39 C38 119.3(2) . . ?
C40 C39 H39 120.3 . . ?
C39 C40 H40 118.5 . . ?
C39 C40 C41 123.0(2) . . ?
C41 C40 H40 118.5 . . ?
C36 C41 Si3 125.84(15) . . ?
C40 C41 Si3 117.21(16) . . ?
C40 C41 C36 116.68(19) . . ?
O10 C42 C43 110.80(19) . . ?
O10 C42 C44 104.77(19) . . ?
O10 C42 C45 109.8(2) . . ?
C43 C42 C44 110.1(2) . . ?
C43 C42 C45 111.4(2) . . ?
C45 C42 C44 109.7(2) . . ?
C42 C43 H43A 109.5 . . ?
C42 C43 H43B 109.5 . . ?
C42 C43 H43C 109.5 . . ?
H43A C43 H43B 109.5 . . ?
H43A C43 H43C 109.5 . . ?
H43B C43 H43C 109.5 . . ?
C42 C44 H44A 109.5 . . ?
C42 C44 H44B 109.5 . . ?
C42 C44 H44C 109.5 . . ?
H44A C44 H44B 109.5 . . ?
H44A C44 H44C 109.5 . . ?
H44B C44 H44C 109.5 . . ?
C42 C45 H45A 109.5 . . ?
C42 C45 H45B 109.5 . . ?
C42 C45 H45C 109.5 . . ?
H45A C45 H45B 109.5 . . ?
H45A C45 H45C 109.5 . . ?
H45B C45 H45C 109.5 . . ?
O11 C46 C47 108.5(2) . . ?
O11 C46 C48 111.2(2) . . ?
O11 C46 C49 104.7(2) . . ?
C47 C46 C48 111.3(2) . . ?
C47 C46 C49 110.9(2) . . ?
C48 C46 C49 109.9(2) . . ?
C46 C47 H47A 109.5 . . ?
C46 C47 H47B 109.5 . . ?
C46 C47 H47C 109.5 . . ?
H47A C47 H47B 109.5 . . ?
H47A C47 H47C 109.5 . . ?
H47B C47 H47C 109.5 . . ?
C46 C48 H48A 109.5 . . ?
C46 C48 H48B 109.5 . . ?
C46 C48 H48C 109.5 . . ?
H48A C48 H48B 109.5 . . ?
H48A C48 H48C 109.5 . . ?
H48B C48 H48C 109.5 . . ?
C46 C49 H49A 109.5 . . ?
C46 C49 H49B 109.5 . . ?
C46 C49 H49C 109.5 . . ?
H49A C49 H49B 109.5 . . ?
H49A C49 H49C 109.5 . . ?
H49B C49 H49C 109.5 . . ?
O12 K1 O13 60.19(6) . . ?
O12 K1 O15 100.17(6) . . ?
O12 K1 O17 94.18(6) . . ?
O12 K1 N1 120.22(6) . . ?
O12 K1 N2 60.47(7) . . ?
O13 K1 O15 127.59(7) . . ?
O13 K1 N1 60.29(6) . . ?
O13 K1 N2 120.29(7) . . ?
O14 K1 O12 135.79(6) . . ?
O14 K1 O13 99.33(6) . . ?
O14 K1 O15 59.59(6) . . ?
O14 K1 O16 97.81(6) . . ?
O14 K1 O17 124.82(7) . . ?
O14 K1 N1 60.38(6) . . ?
O14 K1 N2 118.47(7) . . ?
O15 K1 N1 119.85(7) . . ?
O15 K1 N2 59.00(7) . . ?
O16 K1 O12 121.25(6) . . ?
O16 K1 O13 95.33(6) . . ?
O16 K1 O15 132.22(6) . . ?
O16 K1 O17 60.62(5) . . ?
O16 K1 N1 60.07(6) . . ?
O16 K1 N2 120.55(6) . . ?
O17 K1 O13 130.45(6) . . ?
O17 K1 O15 96.37(7) . . ?
O17 K1 N1 120.48(6) . . ?
O17 K1 N2 60.05(6) . . ?
N1 K1 N2 178.85(7) . . ?
C51 O12 K1 111.76(17) . . ?
C52 O12 K1 115.16(16) . . ?
C52 O12 C51 112.3(2) . . ?
C53 O13 K1 111.98(16) . . ?
C54 O13 K1 115.36(14) . . ?
C54 O13 C53 110.9(2) . . ?
C57 O14 K1 116.12(18) . . ?
C58 O14 K1 117.26(18) . . ?
C58 O14 C57 112.2(3) . . ?
C59 O15 K1 112.35(17) . . ?
C59 O15 C60 111.4(3) . . ?
C60 O15 K1 116.77(18) . . ?
C63 O16 K1 115.42(16) . . ?
C64 O16 K1 115.68(15) . . ?
C64 O16 C63 112.5(2) . . ?
C65 O17 K1 112.38(15) . . ?
C66 O17 K1 115.43(16) . . ?
C66 O17 C65 111.9(2) . . ?
C55 N1 K1 108.54(16) . . ?
C55 N1 C56 110.5(2) . . ?
C56 N1 K1 108.51(16) . . ?
C62 N1 K1 109.38(16) . . ?
C62 N1 C55 109.8(2) . . ?
C62 N1 C56 110.0(2) . . ?
C50 N2 K1 108.07(19) . . ?
C50 N2 C61 109.7(2) . . ?
C50 N2 C67 110.7(3) . . ?
C61 N2 K1 109.76(17) . . ?
C67 N2 K1 108.43(17) . . ?
C67 N2 C61 110.2(3) . . ?
N2 C50 H50A 108.9 . . ?
N2 C50 H50B 108.9 . . ?
N2 C50 C51 113.2(2) . . ?
H50A C50 H50B 107.7 . . ?
C51 C50 H50A 108.9 . . ?
C51 C50 H50B 108.9 . . ?
O12 C51 C50 108.6(2) . . ?
O12 C51 H51A 110.0 . . ?
O12 C51 H51B 110.0 . . ?
C50 C51 H51A 110.0 . . ?
C50 C51 H51B 110.0 . . ?
H51A C51 H51B 108.3 . . ?
O12 C52 H52A 109.8 . . ?
O12 C52 H52B 109.8 . . ?
O12 C52 C53 109.4(2) . . ?
H52A C52 H52B 108.2 . . ?
C53 C52 H52A 109.8 . . ?
C53 C52 H52B 109.8 . . ?
O13 C53 C52 108.9(3) . . ?
O13 C53 H53A 109.9 . . ?
O13 C53 H53B 109.9 . . ?
C52 C53 H53A 109.9 . . ?
C52 C53 H53B 109.9 . . ?
H53A C53 H53B 108.3 . . ?
O13 C54 H54A 110.0 . . ?
O13 C54 H54B 110.0 . . ?
O13 C54 C55 108.6(3) . . ?
H54A C54 H54B 108.4 . . ?
C55 C54 H54A 110.0 . . ?
C55 C54 H54B 110.0 . . ?
N1 C55 C54 113.8(2) . . ?
N1 C55 H55A 108.8 . . ?
N1 C55 H55B 108.8 . . ?
C54 C55 H55A 108.8 . . ?
C54 C55 H55B 108.8 . . ?
H55A C55 H55B 107.7 . . ?
N1 C56 H56A 108.7 . . ?
N1 C56 H56B 108.7 . . ?
N1 C56 C57 114.0(2) . . ?
H56A C56 H56B 107.6 . . ?
C57 C56 H56A 108.7 . . ?
C57 C56 H56B 108.7 . . ?
O14 C57 C56 109.0(3) . . ?
O14 C57 H57A 109.9 . . ?
O14 C57 H57B 109.9 . . ?
C56 C57 H57A 109.9 . . ?
C56 C57 H57B 109.9 . . ?
H57A C57 H57B 108.3 . . ?
O14 C58 H58A 110.0 . . ?
O14 C58 H58B 110.0 . . ?
O14 C58 C59 108.5(3) . . ?
H58A C58 H58B 108.4 . . ?
C59 C58 H58A 110.0 . . ?
C59 C58 H58B 110.0 . . ?
O15 C59 C58 108.5(3) . . ?
O15 C59 H59A 110.0 . . ?
O15 C59 H59B 110.0 . . ?
C58 C59 H59A 110.0 . . ?
C58 C59 H59B 110.0 . . ?
H59A C59 H59B 108.4 . . ?
O15 C60 H60A 110.0 . . ?
O15 C60 H60B 110.0 . . ?
O15 C60 C61 108.6(3) . . ?
H60A C60 H60B 108.3 . . ?
C61 C60 H60A 110.0 . . ?
C61 C60 H60B 110.0 . . ?
N2 C61 C60 113.1(3) . . ?
N2 C61 H61A 109.0 . . ?
N2 C61 H61B 109.0 . . ?
C60 C61 H61A 109.0 . . ?
C60 C61 H61B 109.0 . . ?
H61A C61 H61B 107.8 . . ?
N1 C62 H62A 108.9 . . ?
N1 C62 H62B 108.9 . . ?
N1 C62 C63 113.3(2) . . ?
H62A C62 H62B 107.7 . . ?
C63 C62 H62A 108.9 . . ?
C63 C62 H62B 108.9 . . ?
O16 C63 C62 108.2(2) . . ?
O16 C63 H63A 110.1 . . ?
O16 C63 H63B 110.1 . . ?
C62 C63 H63A 110.1 . . ?
C62 C63 H63B 110.1 . . ?
H63A C63 H63B 108.4 . . ?
O16 C64 H64A 109.8 . . ?
O16 C64 H64B 109.8 . . ?
O16 C64 C65 109.5(2) . . ?
H64A C64 H64B 108.2 . . ?
C65 C64 H64A 109.8 . . ?
C65 C64 H64B 109.8 . . ?
O17 C65 C64 109.6(2) . . ?
O17 C65 H65A 109.7 . . ?
O17 C65 H65B 109.7 . . ?
C64 C65 H65A 109.7 . . ?
C64 C65 H65B 109.7 . . ?
H65A C65 H65B 108.2 . . ?
O17 C66 H66A 109.9 . . ?
O17 C66 H66B 109.9 . . ?
O17 C66 C67 108.8(3) . . ?
H66A C66 H66B 108.3 . . ?
C67 C66 H66A 109.9 . . ?
C67 C66 H66B 109.9 . . ?
N2 C67 C66 112.9(3) . . ?
N2 C67 H67A 109.0 . . ?
N2 C67 H67B 109.0 . . ?
C66 C67 H67A 109.0 . . ?
C66 C67 H67B 109.0 . . ?
H67A C67 H67B 107.8 . . ?

loop_
_geom_bond_atom_site_label_1
_geom_bond_atom_site_label_2
_geom_bond_distance
_geom_bond_site_symmetry_2
_geom_bond_publ_flag
Ce1 O1 2.4633(16) . ?
Ce1 O2 2.4667(15) 3_666 ?
Ce1 O3 2.2330(15) . ?
Ce1 O6 2.2530(14) . ?
Ce1 O9 2.2192(14) . ?
Si1 O3 1.5767(16) . ?
Si1 O4 1.6382(17) . ?
Si1 O5 1.6467(16) . ?
Si1 C9 1.887(2) . ?
Si2 O6 1.5839(15) . ?
Si2 O7 1.6357(17) . ?
Si2 O8 1.6436(17) . ?
Si2 C27 1.897(2) . ?
Si3 O9 1.5831(15) . ?
Si3 O10 1.6422(16) . ?
Si3 O11 1.6375(15) . ?
Si3 C41 1.884(2) . ?
O1 C1 1.258(3) . ?
O2 C1 1.249(3) . ?
O4 C14 1.445(3) . ?
O5 C18 1.447(3) . ?
O7 C28 1.447(3) . ?
O8 C32 1.440(3) . ?
O10 C42 1.439(3) . ?
O11 C46 1.447(3) . ?
C1 C1 1.536(4) 3_666 ?
C2 C3 1.394(3) . ?
C2 C7 1.399(3) . ?
C2 C8 1.499(3) . ?
C3 H3 0.9500 . ?
C3 C4 1.395(3) . ?
C4 C5 1.398(3) . ?
C4 C22 1.493(3) . ?
C5 H5 0.9500 . ?
C5 C6 1.401(3) . ?
C6 C7 1.396(3) . ?
C6 C36 1.497(3) . ?
C7 H7 0.9500 . ?
C8 C9 1.405(3) . ?
C8 C13 1.403(3) . ?
C9 C10 1.406(3) . ?
C10 H10 0.9500 . ?
C10 C11 1.383(3) . ?
C11 H11 0.9500 . ?
C11 C12 1.382(4) . ?
C12 H12 0.9500 . ?
C12 C13 1.391(3) . ?
C13 H13 0.9500 . ?
C14 C15 1.523(4) . ?
C14 C16 1.529(4) . ?
C14 C17 1.515(4) . ?
C15 H15A 0.9800 . ?
C15 H15B 0.9800 . ?
C15 H15C 0.9800 . ?
C16 H16A 0.9800 . ?
C16 H16B 0.9800 . ?
C16 H16C 0.9800 . ?
C17 H17A 0.9800 . ?
C17 H17B 0.9800 . ?
C17 H17C 0.9800 . ?
C18 C19 1.528(5) . ?
C18 C20 1.520(5) . ?
C18 C21 1.477(5) . ?
C19 H19A 0.9800 . ?
C19 H19B 0.9800 . ?
C19 H19C 0.9800 . ?
C20 H20A 0.9800 . ?
C20 H20B 0.9800 . ?
C20 H20C 0.9800 . ?
C21 H21A 0.9800 . ?
C21 H21B 0.9800 . ?
C21 H21C 0.9800 . ?
C22 C23 1.403(3) . ?
C22 C27 1.415(3) . ?
C23 H23 0.9500 . ?
C23 C24 1.385(3) . ?
C24 H24 0.9500 . ?
C24 C25 1.383(3) . ?
C25 H25 0.9500 . ?
C25 C26 1.390(3) . ?
C26 H26 0.9500 . ?
C26 C27 1.403(3) . ?
C28 C29 1.516(4) . ?
C28 C30 1.521(4) . ?
C28 C31 1.519(4) . ?
C29 H29A 0.9800 . ?
C29 H29B 0.9800 . ?
C29 H29C 0.9800 . ?
C30 H30A 0.9800 . ?
C30 H30B 0.9800 . ?
C30 H30C 0.9800 . ?
C31 H31A 0.9800 . ?
C31 H31B 0.9800 . ?
C31 H31C 0.9800 . ?
C32 C33 1.520(4) . ?
C32 C34 1.515(4) . ?
C32 C35 1.528(4) . ?
C33 H33A 0.9800 . ?
C33 H33B 0.9800 . ?
C33 H33C 0.9800 . ?
C34 H34A 0.9800 . ?
C34 H34B 0.9800 . ?
C34 H34C 0.9800 . ?
C35 H35A 0.9800 . ?
C35 H35B 0.9800 . ?
C35 H35C 0.9800 . ?
C36 C37 1.395(3) . ?
C36 C41 1.416(3) . ?
C37 H37 0.9500 . ?
C37 C38 1.385(3) . ?
C38 H38 0.9500 . ?
C38 C39 1.384(4) . ?
C39 H39 0.9500 . ?
C39 C40 1.382(3) . ?
C40 H40 0.9500 . ?
C40 C41 1.405(3) . ?
C42 C43 1.512(3) . ?
C42 C44 1.525(4) . ?
C42 C45 1.516(4) . ?
C43 H43A 0.9800 . ?
C43 H43B 0.9800 . ?
C43 H43C 0.9800 . ?
C44 H44A 0.9800 . ?
C44 H44B 0.9800 . ?
C44 H44C 0.9800 . ?
C45 H45A 0.9800 . ?
C45 H45B 0.9800 . ?
C45 H45C 0.9800 . ?
C46 C47 1.515(4) . ?
C46 C48 1.522(4) . ?
C46 C49 1.523(3) . ?
C47 H47A 0.9800 . ?
C47 H47B 0.9800 . ?
C47 H47C 0.9800 . ?
C48 H48A 0.9800 . ?
C48 H48B 0.9800 . ?
C48 H48C 0.9800 . ?
C49 H49A 0.9800 . ?
C49 H49B 0.9800 . ?
C49 H49C 0.9800 . ?
K1 O12 2.8125(19) . ?
K1 O13 2.8378(19) . ?
K1 O14 2.784(2) . ?
K1 O15 2.857(2) . ?
K1 O16 2.7916(18) . ?
K1 O17 2.8220(18) . ?
K1 N1 3.035(2) . ?
K1 N2 3.057(2) . ?
O12 C51 1.428(4) . ?
O12 C52 1.417(4) . ?
O13 C53 1.422(3) . ?
O13 C54 1.420(4) . ?
O14 C57 1.422(4) . ?
O14 C58 1.418(4) . ?
O15 C59 1.416(4) . ?
O15 C60 1.416(4) . ?
O16 C63 1.433(3) . ?
O16 C64 1.420(3) . ?
O17 C65 1.420(3) . ?
O17 C66 1.419(4) . ?
N1 C55 1.472(4) . ?
N1 C56 1.476(4) . ?
N1 C62 1.463(4) . ?
N2 C50 1.463(4) . ?
N2 C61 1.476(4) . ?
N2 C67 1.474(4) . ?
C50 H50A 0.9900 . ?
C50 H50B 0.9900 . ?
C50 C51 1.496(5) . ?
C51 H51A 0.9900 . ?
C51 H51B 0.9900 . ?
C52 H52A 0.9900 . ?
C52 H52B 0.9900 . ?
C52 C53 1.480(5) . ?
C53 H53A 0.9900 . ?
C53 H53B 0.9900 . ?
C54 H54A 0.9900 . ?
C54 H54B 0.9900 . ?
C54 C55 1.502(4) . ?
C55 H55A 0.9900 . ?
C55 H55B 0.9900 . ?
C56 H56A 0.9900 . ?
C56 H56B 0.9900 . ?
C56 C57 1.488(5) . ?
C57 H57A 0.9900 . ?
C57 H57B 0.9900 . ?
C58 H58A 0.9900 . ?
C58 H58B 0.9900 . ?
C58 C59 1.491(6) . ?
C59 H59A 0.9900 . ?
C59 H59B 0.9900 . ?
C60 H60A 0.9900 . ?
C60 H60B 0.9900 . ?
C60 C61 1.486(5) . ?
C61 H61A 0.9900 . ?
C61 H61B 0.9900 . ?
C62 H62A 0.9900 . ?
C62 H62B 0.9900 . ?
C62 C63 1.500(4) . ?
C63 H63A 0.9900 . ?
C63 H63B 0.9900 . ?
C64 H64A 0.9900 . ?
C64 H64B 0.9900 . ?
C64 C65 1.488(5) . ?
C65 H65A 0.9900 . ?
C65 H65B 0.9900 . ?
C66 H66A 0.9900 . ?
C66 H66B 0.9900 . ?
C66 C67 1.502(5) . ?
C67 H67A 0.9900 . ?
C67 H67B 0.9900 . ?

loop_
_geom_torsion_atom_site_label_1
_geom_torsion_atom_site_label_2
_geom_torsion_atom_site_label_3
_geom_torsion_atom_site_label_4
_geom_torsion
_geom_torsion_site_symmetry_1
_geom_torsion_site_symmetry_2
_geom_torsion_site_symmetry_3
_geom_torsion_site_symmetry_4
_geom_torsion_publ_flag
Ce1 O1 C1 O2 176.11(19) . . . . ?
Ce1 O1 C1 C1 -3.7(3) . . . 3_666 ?
Ce1 O2 C1 O1 176.21(19) 3_666 . . . ?
Ce1 O2 C1 C1 -4.0(3) 3_666 . . 3_666 ?
Si1 O4 C14 C15 -89.6(3) . . . . ?
Si1 O4 C14 C16 31.5(3) . . . . ?
Si1 O4 C14 C17 151.57(19) . . . . ?
Si1 O5 C18 C19 -94.0(3) . . . . ?
Si1 O5 C18 C20 150.2(3) . . . . ?
Si1 O5 C18 C21 26.6(4) . . . . ?
Si1 C9 C10 C11 178.17(18) . . . . ?
Si2 O7 C28 C29 12.2(3) . . . . ?
Si2 O7 C28 C30 -110.4(3) . . . . ?
Si2 O7 C28 C31 132.2(2) . . . . ?
Si2 O8 C32 C33 164.65(19) . . . . ?
Si2 O8 C32 C34 45.0(3) . . . . ?
Si2 O8 C32 C35 -76.9(3) . . . . ?
Si3 O10 C42 C43 -51.2(3) . . . . ?
Si3 O10 C42 C44 -169.95(17) . . . . ?
Si3 O10 C42 C45 72.3(3) . . . . ?
Si3 O11 C46 C47 -83.6(3) . . . . ?
Si3 O11 C46 C48 39.2(3) . . . . ?
Si3 O11 C46 C49 157.9(2) . . . . ?
O3 Si1 O4 C14 44.2(2) . . . . ?
O3 Si1 O5 C18 31.5(3) . . . . ?
O3 Si1 C9 C8 30.4(2) . . . . ?
O3 Si1 C9 C10 -146.90(16) . . . . ?
O4 Si1 O5 C18 158.0(2) . . . . ?
O4 Si1 C9 C8 -93.67(19) . . . . ?
O4 Si1 C9 C10 89.02(18) . . . . ?
O5 Si1 O4 C14 -81.9(2) . . . . ?
O5 Si1 C9 C8 155.79(18) . . . . ?
O5 Si1 C9 C10 -21.52(19) . . . . ?
O6 Si2 O7 C28 54.9(2) . . . . ?
O6 Si2 O8 C32 27.4(2) . . . . ?
O6 Si2 C27 C22 36.9(2) . . . . ?
O6 Si2 C27 C26 -143.24(15) . . . . ?
O7 Si2 O6 Ce1 122.6(3) . . . . ?
O7 Si2 O8 C32 155.45(19) . . . . ?
O7 Si2 C27 C22 -87.39(18) . . . . ?
O7 Si2 C27 C26 92.44(17) . . . . ?
O8 Si2 O6 Ce1 -115.0(3) . . . . ?
O8 Si2 O7 C28 -72.1(2) . . . . ?
O8 Si2 C27 C22 162.75(17) . . . . ?
O8 Si2 C27 C26 -17.42(18) . . . . ?
O9 Si3 O10 C42 55.3(2) . . . . ?
O9 Si3 O11 C46 28.5(2) . . . . ?
O9 Si3 C41 C36 31.7(2) . . . . ?
O9 Si3 C41 C40 -142.16(16) . . . . ?
O10 Si3 O9 Ce1 74.5(6) . . . . ?
O10 Si3 O11 C46 155.43(19) . . . . ?
O10 Si3 C41 C36 -93.02(18) . . . . ?
O10 Si3 C41 C40 93.10(17) . . . . ?
O11 Si3 O9 Ce1 -163.7(5) . . . . ?
O11 Si3 O10 C42 -70.35(19) . . . . ?
O11 Si3 C41 C36 155.44(17) . . . . ?
O11 Si3 C41 C40 -18.45(18) . . . . ?
C2 C3 C4 C5 1.0(3) . . . . ?
C2 C3 C4 C22 176.56(19) . . . . ?
C2 C8 C9 Si1 -1.4(3) . . . . ?
C2 C8 C9 C10 175.95(19) . . . . ?
C2 C8 C13 C12 -176.4(2) . . . . ?
C3 C2 C7 C6 0.7(3) . . . . ?
C3 C2 C8 C9 -121.7(2) . . . . ?
C3 C2 C8 C13 56.1(3) . . . . ?
C3 C4 C5 C6 -0.5(3) . . . . ?
C3 C4 C22 C23 -124.8(2) . . . . ?
C3 C4 C22 C27 55.7(3) . . . . ?
C4 C5 C6 C7 0.2(3) . . . . ?
C4 C5 C6 C36 176.53(18) . . . . ?
C4 C22 C23 C24 -178.60(19) . . . . ?
C4 C22 C27 Si2 -1.5(3) . . . . ?
C4 C22 C27 C26 178.62(18) . . . . ?
C5 C4 C22 C23 50.8(3) . . . . ?
C5 C4 C22 C27 -128.7(2) . . . . ?
C5 C6 C7 C2 -0.3(3) . . . . ?
C5 C6 C36 C37 -131.6(2) . . . . ?
C5 C6 C36 C41 47.9(3) . . . . ?
C6 C36 C37 C38 178.74(19) . . . . ?
C6 C36 C41 Si3 7.8(3) . . . . ?
C6 C36 C41 C40 -178.25(18) . . . . ?
C7 C2 C3 C4 -1.1(3) . . . . ?
C7 C2 C8 C9 60.9(3) . . . . ?
C7 C2 C8 C13 -121.3(2) . . . . ?
C7 C6 C36 C37 44.6(3) . . . . ?
C7 C6 C36 C41 -135.8(2) . . . . ?
C8 C2 C3 C4 -178.53(18) . . . . ?
C8 C2 C7 C6 178.16(18) . . . . ?
C8 C9 C10 C11 0.6(3) . . . . ?
C9 Si1 O4 C14 166.61(19) . . . . ?
C9 Si1 O5 C18 -92.5(2) . . . . ?
C9 C8 C13 C12 1.5(3) . . . . ?
C9 C10 C11 C12 0.9(4) . . . . ?
C10 C11 C12 C13 -1.2(4) . . . . ?
C11 C12 C13 C8 0.1(4) . . . . ?
C13 C8 C9 Si1 -179.11(17) . . . . ?
C13 C8 C9 C10 -1.8(3) . . . . ?
C22 C4 C5 C6 -176.28(18) . . . . ?
C22 C23 C24 C25 -0.6(3) . . . . ?
C23 C22 C27 Si2 178.95(15) . . . . ?
C23 C22 C27 C26 -0.9(3) . . . . ?
C23 C24 C25 C26 0.2(3) . . . . ?
C24 C25 C26 C27 -0.2(3) . . . . ?
C25 C26 C27 Si2 -179.32(16) . . . . ?
C25 C26 C27 C22 0.5(3) . . . . ?
C27 Si2 O6 Ce1 6.8(3) . . . . ?
C27 Si2 O7 C28 176.7(2) . . . . ?
C27 Si2 O8 C32 -97.5(2) . . . . ?
C27 C22 C23 C24 0.9(3) . . . . ?
C36 C6 C7 C2 -176.64(18) . . . . ?
C36 C37 C38 C39 -0.6(3) . . . . ?
C37 C36 C41 Si3 -172.65(15) . . . . ?
C37 C36 C41 C40 1.3(3) . . . . ?
C37 C38 C39 C40 1.4(3) . . . . ?
C38 C39 C40 C41 -0.9(4) . . . . ?
C39 C40 C41 Si3 174.02(18) . . . . ?
C39 C40 C41 C36 -0.4(3) . . . . ?
C41 Si3 O9 Ce1 -43.9(6) . . . . ?
C41 Si3 O10 C42 177.55(18) . . . . ?
C41 Si3 O11 C46 -94.0(2) . . . . ?
C41 C36 C37 C38 -0.8(3) . . . . ?
K1 O12 C51 C50 63.8(2) . . . . ?
K1 O12 C52 C53 -45.5(3) . . . . ?
K1 O13 C53 C52 -53.8(2) . . . . ?
K1 O13 C54 C55 56.1(3) . . . . ?
K1 O14 C57 C56 57.3(3) . . . . ?
K1 O14 C58 C59 -45.6(4) . . . . ?
K1 O15 C59 C58 -53.3(3) . . . . ?
K1 O15 C60 C61 56.0(3) . . . . ?
K1 O16 C63 C62 59.0(3) . . . . ?
K1 O16 C64 C65 -44.5(3) . . . . ?
K1 O17 C65 C64 -52.1(3) . . . . ?
K1 O17 C66 C67 57.8(3) . . . . ?
K1 N1 C55 C54 41.5(3) . . . . ?
K1 N1 C56 C57 38.1(3) . . . . ?
K1 N1 C62 C63 38.1(3) . . . . ?
K1 N2 C50 C51 36.7(3) . . . . ?
K1 N2 C61 C60 41.5(3) . . . . ?
K1 N2 C67 C66 41.1(3) . . . . ?
O12 C52 C53 O13 67.4(3) . . . . ?
O13 C54 C55 N1 -67.4(3) . . . . ?
O14 C58 C59 O15 66.1(4) . . . . ?
O15 C60 C61 N2 -66.2(4) . . . . ?
O16 C64 C65 O17 65.3(3) . . . . ?
O17 C66 C67 N2 -68.0(4) . . . . ?
N1 C56 C57 O14 -65.0(4) . . . . ?
N1 C62 C63 O16 -65.9(3) . . . . ?
N2 C50 C51 O12 -69.8(3) . . . . ?
C50 N2 C61 C60 160.1(3) . . . . ?
C50 N2 C67 C66 -77.3(3) . . . . ?
C51 O12 C52 C53 -175.0(2) . . . . ?
C52 O12 C51 C50 -165.0(2) . . . . ?
C53 O13 C54 C55 -175.3(2) . . . . ?
C54 O13 C53 C52 175.8(2) . . . . ?
C55 N1 C56 C57 -80.8(3) . . . . ?
C55 N1 C62 C63 157.2(2) . . . . ?
C56 N1 C55 C54 160.4(3) . . . . ?
C56 N1 C62 C63 -81.0(3) . . . . ?
C57 O14 C58 C59 176.2(3) . . . . ?
C58 O14 C57 C56 -164.1(3) . . . . ?
C59 O15 C60 C61 -173.1(3) . . . . ?
C60 O15 C59 C58 173.5(3) . . . . ?
C61 N2 C50 C51 -83.0(3) . . . . ?
C61 N2 C67 C66 161.2(3) . . . . ?
C62 N1 C55 C54 -78.0(3) . . . . ?
C62 N1 C56 C57 157.7(3) . . . . ?
C63 O16 C64 C65 179.9(2) . . . . ?
C64 O16 C63 C62 -165.2(2) . . . . ?
C65 O17 C66 C67 -171.9(3) . . . . ?
C66 O17 C65 C64 176.1(3) . . . . ?
C67 N2 C50 C51 155.3(3) . . . . ?
C67 N2 C61 C60 -77.8(4) . . . . ?

loop_
_exptl_oxdiff_crystal_face_indexfrac_h
_exptl_oxdiff_crystal_face_indexfrac_k
_exptl_oxdiff_crystal_face_indexfrac_l
_exptl_oxdiff_crystal_face_x
_exptl_oxdiff_crystal_face_y
_exptl_oxdiff_crystal_face_z
0.0000 -1.0000 0.0000 -0.0171 0.0309 0.0295
-0.0000 1.0000 -0.0000 0.0171 -0.0309 -0.0295
-1.0000 1.0000 -0.0000 0.0751 -0.0798 0.0553
-2.0000 1.0000 -0.0000 0.1331 -0.1286 0.1402
-1.0000 -1.0000 -1.0000 0.1002 0.0271 0.1018
-1.0000 -1.9999 -0.0000 0.0238 0.0129 0.1439
-0.0000 0.9998 -2.0000 0.1358 0.0592 -0.0548
-1.0000 -1.0001 -2.0000 0.1596 0.0721 0.0891
-0.0000 -0.0001 -1.0000 0.0594 0.0450 -0.0126
1.0000 2.0000 1.0000 -0.0831 -0.0579 -0.1313
1.3968 4.6158 12.7167 -0.7567 -0.6469 -0.0942
0.3176 -0.9779 -13.2216 0.7496 0.6410 -0.1651
-2.9436 -7.7945 -11.4391 0.7162 0.6120 0.3355
-6.3040 -14.0212 -3.2666 0.3194 0.2722 0.9077
-0.0000 -2.0000 -1.0000 0.0251 0.1068 0.0464
2.0077 -13.7675 -9.8368 0.2316 0.9664 0.1119
1.0000 -1.0001 -2.0000 0.0436 0.1698 -0.0806
4.9274 17.6712 1.8685 -0.0940 -0.3893 -0.9163
4.8110 -17.9558 -1.8766 -0.4752 0.8744 0.0982
4.0000 18.9992 -2.0001 0.2121 -0.3015 -0.9257
4.0001 -17.9993 5.0002 -0.8371 0.5265 0.2551
-1.0001 19.9991 -5.0002 0.6973 -0.4417 -0.5688
-1.0000 0.9999 -2.0000 0.1938 0.0103 0.0301
-2.0000 -1.0000 -2.0000 0.2176 0.0232 0.1740
-1.3856 11.4674 -11.0063 0.9301 0.0735 -0.3600
3.3815 -8.2064 11.0470 -0.9924 -0.0786 0.0949
1.0000 -0.9999 2.0000 -0.1938 -0.0103 -0.0301
3.0955 -0.6556 12.2874 -0.9201 -0.3817 -0.0881
5.2284 4.6153 10.1002 -0.8237 -0.3418 -0.4524
3.4154 3.0400 11.9492 -0.8553 -0.4650 -0.2287
2.4424 9.5265 11.2340 -0.6453 -0.6808 -0.3467
-1.9270 0.3248 12.9684 -0.6524 -0.6881 0.3177
-4.6166 14.2621 7.2997 0.0788 -0.9949 0.0629
-6.8305 6.7376 7.4495 0.0694 -0.8774 0.4748
-7.8044 -2.6359 6.1009 0.0454 -0.5746 0.8172
-2.0000 -0.0000 -1.0000 0.1754 -0.0527 0.1571
-2.0000 1.0000 -1.0000 0.1925 -0.0836 0.1276
-1.0000 -0.9999 -0.0000 0.0409 -0.0180 0.1144
-4.8208 13.6054 -7.1920 0.9395 -0.3321 -0.0834
1.0644 18.6929 -6.5816 0.6491 -0.2292 -0.7254
0.3947 -21.1198 3.0266 -0.5643 0.5356 0.6283

loop_
_smtbx_masks_void_nr
_smtbx_masks_void_average_x
_smtbx_masks_void_average_y
_smtbx_masks_void_average_z
_smtbx_masks_void_volume
_smtbx_masks_void_count_electrons
_smtbx_masks_void_content
1 0.000 0.500 0.000 1238.4 287.1 '7.2 THF'
2 0.500 0.000 0.500 1238.4 287.1 '7.2 THF'
